data_4030284
loop_
_publ_author_name
'Schleid, T.'

_publ_section_title
;
 Ce4OS4Cl2 : the first oxysulfide-chloride of the lanthanides
;
_journal_name_full 'European Journal of Solid State and Inorganic Chemistry'
_journal_page_first 737
_journal_page_last 748
_journal_volume 28
_journal_year 1991
_chemical_formula_sum 'Ce4 Cl2 O S4'
_chemical_formula_weight 775.63
_space_group_IT_number 186
_symmetry_cell_setting hexagonal
_symmetry_Int_Tables_number 186
_symmetry_space_group_name_Hall 'P 6c -2c'
_symmetry_space_group_name_H-M 'P 63 m c'
_cell_angle_alpha 90
_cell_angle_beta 90
_cell_angle_gamma 120
_cell_formula_units_Z 2
_cell_length_a 9.2549(3)
_cell_length_b 9.2549(3)
_cell_length_c 6.9413(3)
_cell_volume 514.89(3)
_diffrn_ambient_temperature 293
_diffrn_radiation_probe x-ray
_diffrn_radiation_type MoK\a
_diffrn_radiation_wavelength 0.71069
_exptl_absorpt_coefficient_mu 18.584
_exptl_crystal_density_diffrn 4.992
_exptl_crystal_F_000 6765
_refine_ls_number_reflns 718
_refine_ls_R_factor_gt 0.021
_refine_ls_wR_factor_gt 0.019
_cod_data_source_file EJSSIC-1991-28-737-748.cif
_cod_data_source_block Ce4OS4Cl2
_cod_original_cell_volume 514.89(5)
_cod_database_code 4030284

loop_
_symmetry_equiv_pos_site_id
_symmetry_equiv_pos_as_xyz
1 x,y,z
2 x-y,x,1/2+z
3 -y,x-y,z
4 -x,-y,1/2+z
5 -x+y,-x,z
6 y,-x+y,1/2+z
7 y,x,1/2+z
8 -x+y,y,z
9 -x,-x+y,1/2+z
10 -y,-x,z
11 x-y,-y,1/2+z
12 x,x-y,z

loop_
_atom_site_aniso_label
_atom_site_aniso_U_11
_atom_site_aniso_U_22
_atom_site_aniso_U_33
_atom_site_aniso_U_23
_atom_site_aniso_U_13
_atom_site_aniso_U_12
Ce1 0.0368(2) 0.0368(2) 0.0129(3) 0.0000 0.0000 0.0184(1)
Ce2 0.0180(1) 0.0180(1) 0.0204(2) 0.0004(1) -0.0004(1) 0.0115(1)
Cl 0.0178(5) 0.0178(5) 0.0255(9) -0.0037(4) 0.0037(4) -0.0005(6)
S1 0.0178(5) 0.0178(5) 0.0255(9) -0.0037(4) 0.0037(4) -0.0005(6)
S2 0.0220(5) 0.0220(5) 0.0193(7) -0.0023(3) 0.0023(3) 0.0115(6)
O 0.020(2) 0.020(2) 0.012(3) 0.0000 0.0000 0.0099(11)

loop_
_atom_site_label
_atom_site_type_symbol
_atom_site_thermal_displace_type
_atom_site_fract_x
_atom_site_fract_y
_atom_site_fract_z
_atom_site_occupancy
_atom_site_U_iso_or_equiv
Ce1 Ce Uani 0.33333 0.66667 0.70950(10) 1.000 0.0288(1)
Ce2 Ce Uani 0.19495(2) -0.19495(2) 0.25000 1.000 0.0177(1)
Cl Cl Uani 0.13240(10) -0.13240(10) 0.6416(3) 0.500 0.0245(4)
S1 S Uani 0.13240(10) -0.13240(10) 0.6416(3) 0.500 0.0245(4)
S2 S Uani 0.46980(10) -0.46980(10) 0.9718(3) 1.000 0.0209(3)
O O Uani 0.33333 0.66667 0.3642(12) 1.000 0.0174(14)

loop_
_atom_type_symbol
_atom_type_description
_atom_type_scat_dispersion_real
_atom_type_scat_dispersion_imag
_atom_type_scat_source
Ce Ce -0.2486 2.6331 ' International Tables Vol C Tables 4.2.6.8 and 6.1.1.4'
Cl Cl 0.1484 0.1585 ' International Tables Vol C Tables 4.2.6.8 and 6.1.1.4'
O O 0.0106 0.0060 ' International Tables Vol C Tables 4.2.6.8 and 6.1.1.4'
S S 0.1246 0.1234 ' International Tables Vol C Tables 4.2.6.8 and 6.1.1.4'

loop_
_geom_angle_atom_site_label_1
_geom_angle_atom_site_label_2
_geom_angle_atom_site_label_3
_geom_angle
_geom_angle_site_symmetry_1
_geom_angle_site_symmetry_3
_geom_angle_publ_flag
S2 Ce1 O 129.77(4) 1_565 . yes
S2 Ce1 O 129.77(4) 3_555 . yes
S2 Ce1 O 129.77(4) 5_665 . yes
S2 Ce1 S2 83.46(4) 1_565 3_555 yes
S2 Ce1 S2 83.46(5) 1_565 5_665 yes
S2 Ce1 S2 83.46(4) 3_555 5_665 yes
Cl Ce2 O 90.58(19) . 1_545 yes
Cl Ce2 S2 67.55(4) . 2_444 yes
Cl Ce2 Cl 89.83(4) . 2_554 yes
Cl Ce2 S2 138.70(4) . 3_544 yes
Cl Ce2 S2 138.70(4) . 5_654 yes
Cl Ce2 Cl 89.83(5) . 6_554 yes
Cl Ce2 S2 67.55(4) . 6_664 yes
S1 Ce2 O 90.58(19) . 1_545 yes
S1 Ce2 S2 67.55(4) . 2_444 yes
Cl Ce2 S1 89.83(4) 2_554 . yes
S1 Ce2 S2 138.70(4) . 3_544 yes
S1 Ce2 S2 138.70(4) . 5_654 yes
Cl Ce2 S1 89.83(5) 6_554 . yes
S1 Ce2 S2 67.55(4) . 6_664 yes
S2 Ce2 O 69.50(8) 2_444 1_545 yes
Cl Ce2 O 140.08(3) 2_554 1_545 yes
S2 Ce2 O 81.97(15) 3_544 1_545 yes
S2 Ce2 O 81.97(15) 5_654 1_545 yes
Cl Ce2 O 140.08(2) 6_554 1_545 yes
S2 Ce2 O 69.50(8) 6_664 1_545 yes
Cl Ce2 S2 144.91(4) 2_554 2_444 yes
S2 Ce2 S2 142.40(3) 2_444 3_544 yes
S2 Ce2 S2 71.83(5) 2_444 5_654 yes
Cl Ce2 S2 73.90(4) 6_554 2_444 yes
S2 Ce2 S2 117.22(5) 2_444 6_664 yes
Cl Ce2 S2 71.85(4) 2_554 3_544 yes
Cl Ce2 S2 121.22(5) 2_554 5_654 yes
Cl Ce2 Cl 79.84(4) 2_554 6_554 yes
Cl Ce2 S2 73.90(4) 2_554 6_664 yes
S2 Ce2 S2 80.58(4) 3_544 5_654 yes
Cl Ce2 S2 121.22(5) 6_554 3_544 yes
S2 Ce2 S2 71.83(5) 3_544 6_664 yes
Cl Ce2 S2 71.85(4) 6_554 5_654 yes
S2 Ce2 S2 142.40(4) 5_654 6_664 yes
Cl Ce2 S2 144.91(4) 6_554 6_664 yes
Ce2 Cl Ce2 108.31(5) . 2_555 yes
Ce2 Cl Ce2 108.31(4) . 6_555 yes
Ce2 Cl Ce2 141.77(7) 2_555 6_555 yes
Ce1 S1 Ce2 78.08(3) 1_545 . yes
Ce2 S1 Ce2 108.31(5) . 2_555 yes
Ce2 S1 Ce2 108.31(4) . 6_555 yes
Ce1 S1 Ce2 98.94(3) 1_545 2_555 yes
Ce1 S1 Ce2 98.94(3) 1_545 6_555 yes
Ce2 S1 Ce2 141.77(7) 2_555 6_555 yes
Ce1 S2 Ce2 100.59(6) 1_545 2_545 yes
Ce1 S2 Ce2 97.98(3) 1_545 3_546 yes
Ce1 S2 Ce2 97.98(3) 1_545 5_656 yes
Ce1 S2 Ce2 100.59(6) 1_545 6_655 yes
Ce2 S2 Ce2 99.14(2) 2_545 3_546 yes
Ce2 S2 Ce2 161.05(5) 2_545 5_656 yes
Ce2 S2 Ce2 73.75(3) 2_545 6_655 yes
Ce2 S2 Ce2 81.95(5) 3_546 5_656 yes
Ce2 S2 Ce2 161.05(5) 3_546 6_655 yes
Ce2 S2 Ce2 99.14(3) 5_656 6_655 yes
Ce1 O Ce2 109.66(19) . 1_565 yes
Ce1 O Ce2 109.66(19) . 3_555 yes
Ce1 O Ce2 109.66(19) . 5_665 yes
Ce2 O Ce2 109.28(19) 1_565 3_555 yes
Ce2 O Ce2 109.28(19) 1_565 5_665 yes
Ce2 O Ce2 109.28(19) 3_555 5_665 yes

loop_
_geom_bond_atom_site_label_1
_geom_bond_atom_site_label_2
_geom_bond_distance
_geom_bond_site_symmetry_2
_geom_bond_publ_flag
Ce1 O 2.397(8) . yes
Ce1 S2 2.8461(16) 1_565 yes
Ce1 S2 2.8461(17) 3_555 yes
Ce1 S2 2.8461(17) 5_665 yes
Ce2 Cl 2.897(2) . yes
Ce2 S1 2.897(2) . yes
Ce2 O 2.356(3) 1_545 yes
Ce2 S2 3.2015(13) 2_444 yes
Ce2 Cl 2.8643(10) 2_554 yes
Ce2 S2 2.9296(16) 3_544 yes
Ce2 S2 2.9296(15) 5_654 yes
Ce2 Cl 2.8643(12) 6_554 yes
Ce2 S2 3.2015(14) 6_664 yes
